data_7124205
loop_
_publ_author_name
'VanGelder, Lauren E.'
'Pratt III, Harry D'
'Anderson, Travis M.'
'Matson, Ellen'

_publ_section_title
;
 Surface functionalization of polyoxovanadium clusters: Generation of
 highly soluble charge carriers for nonaqueous energy storage
;
_journal_name_full 'Chemical Communications'
_journal_paper_doi 10.1039/C9CC05380H
_journal_year 2019
_chemical_formula_moiety 'C36 H84 O31 V6, 2(C16 H36 N)'
_chemical_formula_sum 'C68 H156 N2 O31 V6'
_chemical_formula_weight 1803.58
_space_group_crystal_system monoclinic
_space_group_IT_number 14
_space_group_name_Hall '-P 2yn'
_space_group_name_H-M_alt 'P 1 21/n 1'
_symmetry_space_group_name_Hall '-P 2yn'
_symmetry_space_group_name_H-M 'P 1 21/n 1'
_atom_sites_solution_hydrogens geom
_atom_sites_solution_primary dual
_atom_sites_solution_secondary difmap
_audit_creation_date 2018-09-05
_audit_creation_method
;
Olex2 1.2-ac3
(compiled 2017.08.10 svn.r3458 for OlexSys, GUI svn.r5381)
;
_audit_update_record
;
2019-04-03 deposited with the CCDC.    2019-09-18 downloaded from the CCDC.
;
_cell_angle_alpha 90
_cell_angle_beta 97.4030(10)
_cell_angle_gamma 90
_cell_formula_units_Z 2
_cell_length_a 15.12380(10)
_cell_length_b 17.5194(2)
_cell_length_c 17.40260(10)
_cell_measurement_reflns_used 22911
_cell_measurement_temperature 222.99(10)
_cell_measurement_theta_max 77.2330
_cell_measurement_theta_min 3.5700
_cell_volume 4572.56(7)
_computing_cell_refinement 'CrysAlisPro 1.171.39.46 (Rigaku OD, 2018)'
_computing_data_collection 'CrysAlisPro 1.171.39.46 (Rigaku OD, 2018)'
_computing_data_reduction 'CrysAlisPro 1.171.39.46 (Rigaku OD, 2018)'
_computing_molecular_graphics 'Olex2 (Dolomanov et al., 2009)'
_computing_publication_material 'Olex2 (Dolomanov et al., 2009)'
_computing_structure_refinement 'ShelXL (Sheldrick, 2015b)'
_computing_structure_solution 'ShelXT (Sheldrick, 2015a)'
_diffrn_ambient_environment N~2~
_diffrn_ambient_temperature 222.99(10)
_diffrn_detector 'CCD plate'
_diffrn_detector_type HyPix
_diffrn_measured_fraction_theta_full 0.997
_diffrn_measured_fraction_theta_max 0.982
_diffrn_measurement_details
;
List of Runs (angles in degrees, time in seconds):

  # Type    Start    End  Width  t~exp~   \w     \q     \k     \f   Frames
#--------------------------------------------------------------------------
  1  \w    -46.00  23.00   0.50    0.42    --  -49.75  19.00  90.00  138
  2  \w    -49.00 -24.00   0.50    1.67    --  -84.25 108.00 -63.00   50
  3  \w    -85.00   0.00   0.50    0.42    --  -49.75 108.00 -63.00  170
  4  \w    -98.00 -71.00   0.50    0.42    --  -49.75-125.00 -30.00   54
  5  \w   -120.00 -71.00   0.50    0.42    --  -49.75-125.00   0.00   98
  6  \w   -121.00 -77.00   0.50    0.42    --  -49.75-125.00 -90.00   88
  7  \w   -117.00 -80.00   0.50    1.67    --  -84.25-108.00-160.00   74
  8  \w    -37.00 -11.00   0.50    0.42    --  -49.75  19.00-180.00   52
  9  \w     20.00  57.00   0.50    0.42    --   49.75-108.00-160.00   74
 10  \w     43.00 111.00   0.50    1.67    --  105.75-108.00-160.00  136
 11  \w     77.00 120.00   0.50    1.67    --  105.75 -77.00-150.00   86
 12  \w     86.00 112.00   0.50    1.67    --  105.75 -61.00-120.00   52
 13  \w     73.00  99.00   0.50    1.67    --  105.75-125.00-180.00   52
 14  \w     90.00 116.00   0.50    1.67    --  105.75-125.00 -90.00   52
 15  \w     77.00 109.00   0.50    1.67    --  105.75 -94.00   0.00   64
 16  \w     84.00 126.00   0.50    1.67    --  105.75 -77.00  60.00   84
 17  \w     44.00  89.00   0.50    1.67    --  105.75 -45.00  30.00   90
 18  \w     34.00  72.00   0.50    1.67    --  105.75 -30.00   0.00   76
 19  \w     42.00  72.00   0.50    1.67    --  105.75 -30.00  30.00   60
 20  \w     33.00  58.00   0.50    1.67    --  105.75 -15.00  30.00   50
 21  \w     39.00  80.00   0.50    1.67    --  105.75 -15.00  60.00   82
 22  \w     38.00  67.00   0.50    1.67    --  105.75 -30.00  60.00   58
 23  \w     34.00  72.00   0.50    1.67    --  105.75 -15.00 120.00   76
 24  \w     35.00  70.00   0.50    1.67    --  105.75 -30.00 150.00   70
 25  \w     41.00  96.00   0.50    1.67    --  105.75 -94.00 -30.00  110
 26  \w     40.00 109.00   0.50    1.67    --  105.75 -94.00-120.00  138
 27  \w     34.00  72.00   0.50    1.67    --  105.75 -30.00-150.00   76
 28  \w     37.00  78.00   0.50    1.67    --  105.75 -15.00-120.00   82
 29  \w     35.00  62.00   0.50    1.67    --  105.75 -61.00-120.00   54
 30  \w     38.00  72.00   0.50    1.67    --  105.75 -30.00 -90.00   68
 31  \w     39.00  69.00   0.50    1.67    --  105.75 -30.00-120.00   60
 32  \w     33.00  58.00   0.50    1.67    --  105.75 -15.00 -90.00   50
 33  \w     36.00  62.00   0.50    1.67    --  105.75-125.00 -90.00   52
 34  \w    114.00 139.00   0.50    1.67    --  105.75 108.00 -63.00   50
;
_diffrn_measurement_device 'four-circle diffractometer'
_diffrn_measurement_device_type 'XtaLAB Synergy, Dualflex, HyPix'
_diffrn_measurement_method '\w scans'
_diffrn_orient_matrix_type 'CrysAlisPro convention (1999,Acta A55,543-557)'
_diffrn_orient_matrix_UB_11 -0.0944833000
_diffrn_orient_matrix_UB_12 0.0314697000
_diffrn_orient_matrix_UB_13 0.0036052000
_diffrn_orient_matrix_UB_21 0.0394631000
_diffrn_orient_matrix_UB_22 0.0796289000
_diffrn_orient_matrix_UB_23 0.0203694000
_diffrn_orient_matrix_UB_31 -0.0082807000
_diffrn_orient_matrix_UB_32 0.0200305000
_diffrn_orient_matrix_UB_33 -0.0868340000
_diffrn_radiation_monochromator mirror
_diffrn_radiation_probe x-ray
_diffrn_radiation_type CuK\a
_diffrn_radiation_wavelength 1.54184
_diffrn_reflns_av_R_equivalents 0.0356
_diffrn_reflns_av_unetI/netI 0.0284
_diffrn_reflns_Laue_measured_fraction_full 0.997
_diffrn_reflns_Laue_measured_fraction_max 0.982
_diffrn_reflns_limit_h_max 19
_diffrn_reflns_limit_h_min -18
_diffrn_reflns_limit_k_max 22
_diffrn_reflns_limit_k_min -20
_diffrn_reflns_limit_l_max 13
_diffrn_reflns_limit_l_min -22
_diffrn_reflns_number 45341
_diffrn_reflns_point_group_measured_fraction_full 0.997
_diffrn_reflns_point_group_measured_fraction_max 0.982
_diffrn_reflns_theta_full 74.504
_diffrn_reflns_theta_max 77.922
_diffrn_reflns_theta_min 3.595
_diffrn_source 'micro-focus sealed X-ray tube'
_diffrn_source_type 'PhotonJet (Cu) X-ray Source'
_exptl_absorpt_coefficient_mu 5.554
_exptl_absorpt_correction_T_max 1.00000
_exptl_absorpt_correction_T_min 0.80209
_exptl_absorpt_correction_type multi-scan
_exptl_absorpt_process_details
;
CrysAlisPro 1.171.39.46 (Rigaku Oxford Diffraction, 2018)
Empirical absorption correction using spherical harmonics,
 implemented in SCALE3 ABSPACK scaling algorithm.
;
_exptl_crystal_colour blue-green
_exptl_crystal_colour_primary green
_exptl_crystal_density_diffrn 1.310
_exptl_crystal_description needle
_exptl_crystal_F_000 1928
_exptl_crystal_size_max 0.134
_exptl_crystal_size_mid 0.111
_exptl_crystal_size_min 0.095
_refine_diff_density_max 0.469
_refine_diff_density_min -0.403
_refine_diff_density_rms 0.052
_refine_ls_extinction_method none
_refine_ls_goodness_of_fit_ref 1.070
_refine_ls_hydrogen_treatment constr
_refine_ls_matrix_type full
_refine_ls_number_parameters 508
_refine_ls_number_reflns 9586
_refine_ls_number_restraints 9
_refine_ls_restrained_S_all 1.071
_refine_ls_R_factor_all 0.0451
_refine_ls_R_factor_gt 0.0385
_refine_ls_shift/su_max 0.002
_refine_ls_shift/su_mean 0.000
_refine_ls_structure_factor_coef Fsqd
_refine_ls_weighting_details 'w=1/[\s^2^(Fo^2^)+(0.0565P)^2^+1.7695P] where P=(Fo^2^+2Fc^2^)/3'
_refine_ls_weighting_scheme calc
_refine_ls_wR_factor_gt 0.1027
_refine_ls_wR_factor_ref 0.1065
_reflns_Friedel_coverage 0.000
_reflns_number_gt 8319
_reflns_number_total 9586
_reflns_threshold_expression 'I > 2\s(I)'
_cod_data_source_file c9cc05380h2.cif
_cod_data_source_block matlv29
_cod_database_code 7124205
_shelx_shelxl_version_number 2018/3
_chemical_oxdiff_formula V6O37C68H156N2
_shelx_space_group_comment
;
The symmetry employed for this shelxl refinement is uniquely defined
by the following loop, which should always be used as a source of
symmetry information in preference to the above space-group names.
They are only intended as comments.
;
_shelx_estimated_absorpt_t_max 0.620
_shelx_estimated_absorpt_t_min 0.523
_reflns_odcompleteness_completeness 99.64
_reflns_odcompleteness_iscentric 1
_reflns_odcompleteness_theta 74.33
_olex2_refinement_description
;
1. Fixed Uiso
 At 1.2 times of:
  All C(H,H) groups, All C(H,H,H,H) groups
 At 1.5 times of:
  All C(H,H,H) groups
2. Shared sites
{C20, C20'}
3. Uiso/Uaniso restraints and constraints
C21 \\sim C22: within 2A with sigma of 0.02 and sigma for terminal atoms of 0.04
Uanis(C20) = Uanis(C20')
Uanis(C21) = Uanis(C21')
4. Same fragment restrains
{C20, C21, C22} sigma for 1-2: 0.02, 1-3: 0.04
as
{C20', C21', C22'}
5. Others
 Sof(H19C)=Sof(H19D)=Sof(C20')=Sof(H20C)=Sof(H20D)=Sof(C21')=Sof(H21C)=
 Sof(H21D)=Sof(C22')=Sof(H22D)=Sof(H22E)=Sof(H22F)=1-FVAR(1)
 Sof(H19A)=Sof(H19B)=Sof(C20)=Sof(H20A)=Sof(H20B)=Sof(C21)=Sof(H21A)=Sof(H21B)=
 Sof(C22)=Sof(H22A)=Sof(H22B)=Sof(H22C)=FVAR(1)
6.a Secondary CH2 refined with riding coordinates:
 C1(H1A,H1B), C2(H2A,H2B), C4(H4A,H4B), C5(H5A,H5B), C7(H7A,H7B), C8(H8A,H8B),
 C10(H10A,H10B), C11(H11A,H11B), C13(H13A,H13B), C14(H14A,H14B), C16(H16A,H16B),
  C17(H17A,H17B), C19(H19A,H19B), C19(H19C,H19D), C20(H20A,H20B), C21(H21A,
 H21B), C23(H23A,H23B), C24(H24A,H24B), C25(H25A,H25B), C27(H27A,H27B),
 C28(H28A,H28B), C29(H29A,H29B), C31(H31A,H31B), C32(H32A,H32B), C33(H33A,H33B),
  C20'(H20C,H20D), C21'(H21C,H21D)
6.b Idealised Me refined as rotating group:
 C3(H3A,H3B,H3C), C6(H6A,H6B,H6C), C9(H9A,H9B,H9C), C12(H12A,H12B,H12C),
 C15(H15A,H15B,H15C), C18(H18A,H18B,H18C), C22(H22A,H22B,H22C), C26(H26A,H26B,
 H26C), C30(H30A,H30B,H30C), C34(H34A,H34B,H34C), C22'(H22D,H22E,H22F)
;
_olex2_submission_original_sample_id matlv29
_olex2_submission_special_instructions 'No special instructions were received'
_oxdiff_exptl_absorpt_empirical_details
;
Empirical correction (ABSPACK) includes:
- Absorption correction using spherical harmonics
- Frame scaling
;
_oxdiff_exptl_absorpt_empirical_full_max 1.315
_oxdiff_exptl_absorpt_empirical_full_min 0.798

loop_
_space_group_symop_operation_xyz
'x, y, z'
'-x+1/2, y+1/2, -z+1/2'
'-x, -y, -z'
'x-1/2, -y-1/2, z-1/2'

loop_
_atom_site_label
_atom_site_type_symbol
_atom_site_fract_x
_atom_site_fract_y
_atom_site_fract_z
_atom_site_U_iso_or_equiv
_atom_site_adp_type
_atom_site_occupancy
_atom_site_site_symmetry_order
_atom_site_calc_flag
_atom_site_refinement_flags_posn
_atom_site_refinement_flags_adp
_atom_site_refinement_flags_occupancy
_atom_site_disorder_assembly
_atom_site_disorder_group
V1 V 0.58798(2) 0.54205(2) 0.40908(2) 0.02966(9) Uani 1 1 d . . . . .
V2 V 0.61708(2) 0.42348(2) 0.55676(2) 0.02911(9) Uani 1 1 d . . . . .
V3 V 0.55048(2) 0.59839(2) 0.58122(2) 0.02959(9) Uani 1 1 d . . . . .
O1 O 0.65017(10) 0.57217(9) 0.34733(8) 0.0388(3) Uani 1 1 d . . . . .
O2 O 0.69763(9) 0.37051(9) 0.59486(8) 0.0384(3) Uani 1 1 d . . . . .
O3 O 0.58398(10) 0.66773(8) 0.63797(8) 0.0391(3) Uani 1 1 d . . . . .
O4 O 0.67478(9) 0.46838(8) 0.46868(8) 0.0321(3) Uani 1 1 d . . . . .
O5 O 0.62010(9) 0.61954(8) 0.49332(8) 0.0321(3) Uani 1 1 d . . . . .
O6 O 0.47587(9) 0.60181(8) 0.37373(7) 0.0319(3) Uani 1 1 d . . . . .
O7 O 0.53077(9) 0.45211(8) 0.35097(7) 0.0329(3) Uani 1 1 d . . . . .
O8 O 0.64193(9) 0.51895(8) 0.61863(7) 0.0326(3) Uani 1 1 d . . . . .
O9 O 0.44583(9) 0.65009(7) 0.51983(7) 0.0324(3) Uani 1 1 d . . . . .
O10 O 0.500000 0.500000 0.500000 0.0274(4) Uani 1 2 d S T P . .
O11 O 0.89763(12) 0.48371(14) 0.41036(12) 0.0681(6) Uani 1 1 d . . . . .
O12 O 0.78411(12) 0.70731(12) 0.53084(11) 0.0572(4) Uani 1 1 d . . . . .
O13 O 0.45977(15) 0.68371(14) 0.17839(11) 0.0706(6) Uani 1 1 d . . . . .
O14 O 0.62081(17) 0.39341(13) 0.17724(12) 0.0756(6) Uani 1 1 d . . . . .
O15 O 0.81004(13) 0.58868(11) 0.77278(11) 0.0636(5) Uani 1 1 d . . . . .
O16 O 0.37575(15) 0.84563(10) 0.53200(11) 0.0612(5) Uani 1 1 d . . . . .
C1 C 0.76704(13) 0.48611(14) 0.47773(12) 0.0397(5) Uani 1 1 d . . . . .
H1A H 0.797252 0.459028 0.522170 0.048 Uiso 1 1 calc R . . . .
H1B H 0.775294 0.540419 0.486826 0.048 Uiso 1 1 calc R . . . .
C2 C 0.80656(16) 0.46342(18) 0.40565(15) 0.0540(6) Uani 1 1 d . . . . .
H2A H 0.800577 0.408696 0.398288 0.065 Uiso 1 1 calc R . . . .
H2B H 0.773623 0.488245 0.361021 0.065 Uiso 1 1 calc R . . . .
C3 C 0.9558(2) 0.4254(3) 0.4410(2) 0.0937(13) Uani 1 1 d . . . . .
H3A H 1.016332 0.440441 0.438048 0.141 Uiso 1 1 calc GR . . . .
H3B H 0.942889 0.379366 0.411705 0.141 Uiso 1 1 calc GR . . . .
H3C H 0.947979 0.416469 0.494132 0.141 Uiso 1 1 calc GR . . . .
C4 C 0.63428(14) 0.69633(12) 0.47154(13) 0.0382(4) Uani 1 1 d . . . . .
H4A H 0.619130 0.730445 0.511760 0.046 Uiso 1 1 calc R . . . .
H4B H 0.595588 0.708118 0.424147 0.046 Uiso 1 1 calc R . . . .
C5 C 0.72932(16) 0.70888(14) 0.45929(14) 0.0461(5) Uani 1 1 d . . . . .
H5A H 0.747774 0.669339 0.425725 0.055 Uiso 1 1 calc R . . . .
H5B H 0.735094 0.757815 0.434343 0.055 Uiso 1 1 calc R . . . .
C6 C 0.87523(19) 0.7087(2) 0.5210(2) 0.0771(9) Uani 1 1 d . . . . .
H6A H 0.910805 0.711004 0.570741 0.116 Uiso 1 1 calc GR . . . .
H6B H 0.887057 0.752810 0.491109 0.116 Uiso 1 1 calc GR . . . .
H6C H 0.889832 0.663405 0.494284 0.116 Uiso 1 1 calc GR . . . .
C7 C 0.44455(15) 0.60856(13) 0.29371(11) 0.0390(5) Uani 1 1 d . . . . .
H7A H 0.381743 0.621769 0.287182 0.047 Uiso 1 1 calc R . . . .
H7B H 0.450950 0.559924 0.268363 0.047 Uiso 1 1 calc R . . . .
C8 C 0.49560(19) 0.66854(18) 0.25668(16) 0.0596(7) Uani 1 1 d . . . . .
H8A H 0.495367 0.715340 0.286441 0.072 Uiso 1 1 calc R . . . .
H8B H 0.557051 0.652133 0.258169 0.072 Uiso 1 1 calc R . . . .
C9 C 0.4765(4) 0.6253(3) 0.1260(2) 0.1095(16) Uani 1 1 d . . . . .
H9A H 0.455746 0.641219 0.074043 0.164 Uiso 1 1 calc GR . . . .
H9B H 0.445814 0.579684 0.137770 0.164 Uiso 1 1 calc GR . . . .
H9C H 0.539444 0.615458 0.130736 0.164 Uiso 1 1 calc GR . . . .
C10 C 0.57853(16) 0.40723(13) 0.30254(13) 0.0425(5) Uani 1 1 d . . . . .
H10A H 0.551920 0.356853 0.296569 0.051 Uiso 1 1 calc R . . . .
H10B H 0.639662 0.401387 0.326597 0.051 Uiso 1 1 calc R . . . .
C11 C 0.5777(2) 0.44330(16) 0.22454(14) 0.0579(7) Uani 1 1 d . . . . .
H11A H 0.516760 0.452265 0.201362 0.069 Uiso 1 1 calc R . . . .
H11B H 0.608541 0.491944 0.229532 0.069 Uiso 1 1 calc R . . . .
C12 C 0.6362(3) 0.4271(3) 0.1075(2) 0.1069(15) Uani 1 1 d . . . . .
H12A H 0.658519 0.389363 0.074933 0.160 Uiso 1 1 calc GR . . . .
H12B H 0.679251 0.467278 0.117791 0.160 Uiso 1 1 calc GR . . . .
H12C H 0.581433 0.447784 0.081873 0.160 Uiso 1 1 calc GR . . . .
C13 C 0.72740(14) 0.54316(13) 0.65270(12) 0.0394(5) Uani 1 1 d . . . . .
H13A H 0.745368 0.587879 0.625723 0.047 Uiso 1 1 calc R . . . .
H13B H 0.770608 0.503033 0.648137 0.047 Uiso 1 1 calc R . . . .
C14 C 0.72527(16) 0.56196(15) 0.73704(13) 0.0472(5) Uani 1 1 d . . . . .
H14A H 0.680540 0.600864 0.741363 0.057 Uiso 1 1 calc R . . . .
H14B H 0.708596 0.516760 0.763977 0.057 Uiso 1 1 calc R . . . .
C15 C 0.8217(3) 0.6679(2) 0.7608(2) 0.0828(10) Uani 1 1 d . . . . .
H15A H 0.880280 0.682889 0.783738 0.124 Uiso 1 1 calc GR . . . .
H15B H 0.777837 0.695973 0.784389 0.124 Uiso 1 1 calc GR . . . .
H15C H 0.814977 0.678343 0.706235 0.124 Uiso 1 1 calc GR . . . .
C16 C 0.40024(15) 0.71282(12) 0.54663(12) 0.0372(4) Uani 1 1 d . . . . .
H16A H 0.424398 0.724150 0.599759 0.045 Uiso 1 1 calc R . . . .
H16B H 0.337636 0.700236 0.545605 0.045 Uiso 1 1 calc R . . . .
C17 C 0.40947(19) 0.78156(13) 0.49678(14) 0.0481(5) Uani 1 1 d . . . . .
H17A H 0.471715 0.789619 0.490968 0.058 Uiso 1 1 calc R . . . .
H17B H 0.376635 0.773720 0.445735 0.058 Uiso 1 1 calc R . . . .
C18 C 0.3803(3) 0.91293(15) 0.48889(19) 0.0746(9) Uani 1 1 d . . . . .
H18A H 0.349230 0.953057 0.511764 0.112 Uiso 1 1 calc GR . . . .
H18B H 0.353186 0.904520 0.436605 0.112 Uiso 1 1 calc GR . . . .
H18C H 0.441560 0.927222 0.488833 0.112 Uiso 1 1 calc GR . . . .
N1 N 0.51408(13) 0.86272(11) 0.76140(11) 0.0429(4) Uani 1 1 d . . . . .
C19 C 0.42502(15) 0.82436(14) 0.73528(13) 0.0442(5) Uani 1 1 d . . . . .
H19A H 0.404065 0.841757 0.683194 0.053 Uiso 0.835(7) 1 calc R . . A 1
H19B H 0.435173 0.769818 0.732468 0.053 Uiso 0.835(7) 1 calc R . . A 1
H19C H 0.404065 0.841757 0.683194 0.053 Uiso 0.165(7) 1 calc R . . A 2
H19D H 0.435173 0.769818 0.732468 0.053 Uiso 0.165(7) 1 calc R . . A 2
C20 C 0.35128(19) 0.8374(2) 0.78500(16) 0.0635(7) Uani 0.835(7) 1 d D . . A 1
H20A H 0.336685 0.891308 0.785335 0.076 Uiso 0.835(7) 1 calc R . . A 1
H20B H 0.371422 0.821888 0.837869 0.076 Uiso 0.835(7) 1 calc R . . A 1
C21 C 0.2679(2) 0.7915(3) 0.7534(2) 0.0631(12) Uani 0.835(7) 1 d D U . A 1
H21A H 0.284319 0.738231 0.749255 0.076 Uiso 0.835(7) 1 calc R . . A 1
H21B H 0.224818 0.794679 0.790019 0.076 Uiso 0.835(7) 1 calc R . . A 1
C22 C 0.2255(3) 0.8186(5) 0.6764(3) 0.112(3) Uani 0.835(7) 1 d D U . A 1
H22A H 0.213517 0.872272 0.678969 0.169 Uiso 0.835(7) 1 calc GR . . A 1
H22B H 0.170613 0.791550 0.662167 0.169 Uiso 0.835(7) 1 calc GR . . A 1
H22C H 0.264960 0.809435 0.638386 0.169 Uiso 0.835(7) 1 calc GR . . A 1
C23 C 0.50323(18) 0.94823(14) 0.76931(15) 0.0509(6) Uani 1 1 d . . . . .
H23A H 0.465680 0.957618 0.809491 0.061 Uiso 1 1 calc R . . . .
H23B H 0.561311 0.970040 0.786706 0.061 Uiso 1 1 calc R . . . .
C24 C 0.4641(2) 0.98965(16) 0.69762(18) 0.0655(7) Uani 1 1 d . . . . .
H24A H 0.410798 0.963449 0.674407 0.079 Uiso 1 1 calc R . . . .
H24B H 0.506625 0.989965 0.660351 0.079 Uiso 1 1 calc R . . . .
C25 C 0.4411(3) 1.07103(18) 0.7171(2) 0.0772(9) Uani 1 1 d . . . . .
H25A H 0.397242 1.069824 0.753168 0.093 Uiso 1 1 calc R . . . .
H25B H 0.494236 1.095534 0.743156 0.093 Uiso 1 1 calc R . . . .
C26 C 0.4060(4) 1.1174(2) 0.6499(3) 0.1057(14) Uani 1 1 d . . . . .
H26A H 0.387616 1.166232 0.667224 0.159 Uiso 1 1 calc GR . . . .
H26B H 0.355829 1.091932 0.621598 0.159 Uiso 1 1 calc GR . . . .
H26C H 0.451598 1.124375 0.616953 0.159 Uiso 1 1 calc GR . . . .
C27 C 0.57304(15) 0.84340(14) 0.69957(13) 0.0430(5) Uani 1 1 d . . . . .
H27A H 0.573955 0.788381 0.693464 0.052 Uiso 1 1 calc R . . . .
H27B H 0.546211 0.864913 0.650702 0.052 Uiso 1 1 calc R . . . .
C28 C 0.66841(17) 0.87150(17) 0.71566(15) 0.0546(6) Uani 1 1 d . . . . .
H28A H 0.697138 0.849006 0.763385 0.065 Uiso 1 1 calc R . . . .
H28B H 0.668894 0.926529 0.721895 0.065 Uiso 1 1 calc R . . . .
C29 C 0.71934(18) 0.84973(17) 0.64885(15) 0.0558(6) Uani 1 1 d . . . . .
H29A H 0.782705 0.855360 0.665558 0.067 Uiso 1 1 calc R . . . .
H29B H 0.708071 0.796388 0.636219 0.067 Uiso 1 1 calc R . . . .
C30 C 0.6951(3) 0.8961(2) 0.5781(2) 0.0795(9) Uani 1 1 d . . . . .
H30A H 0.727699 0.878301 0.537833 0.119 Uiso 1 1 calc GR . . . .
H30B H 0.709527 0.948643 0.589229 0.119 Uiso 1 1 calc GR . . . .
H30C H 0.632287 0.891412 0.561492 0.119 Uiso 1 1 calc GR . . . .
C31 C 0.55439(18) 0.83411(16) 0.84071(13) 0.0517(6) Uani 1 1 d . . . . .
H31A H 0.610887 0.859946 0.854765 0.062 Uiso 1 1 calc R . . . .
H31B H 0.515291 0.849053 0.878104 0.062 Uiso 1 1 calc R . . . .
C32 C 0.5703(2) 0.74922(17) 0.84819(16) 0.0604(7) Uani 1 1 d . . . . .
H32A H 0.605569 0.732337 0.808603 0.072 Uiso 1 1 calc R . . . .
H32B H 0.513701 0.722497 0.840506 0.072 Uiso 1 1 calc R . . . .
C33 C 0.6193(2) 0.7301(2) 0.92835(18) 0.0745(9) Uani 1 1 d . . . . .
H33A H 0.675896 0.756885 0.935480 0.089 Uiso 1 1 calc R . . . .
H33B H 0.584227 0.748156 0.967596 0.089 Uiso 1 1 calc R . . . .
C34 C 0.6360(3) 0.6461(2) 0.9395(2) 0.0973(13) Uani 1 1 d . . . . .
H34A H 0.665789 0.637054 0.990813 0.146 Uiso 1 1 calc GR . . . .
H34B H 0.672677 0.628292 0.902132 0.146 Uiso 1 1 calc GR . . . .
H34C H 0.580177 0.619288 0.932736 0.146 Uiso 1 1 calc GR . . . .
C20' C 0.35128(19) 0.8374(2) 0.78500(16) 0.0635(7) Uani 0.165(7) 1 d D . . A 2
H20C H 0.356269 0.888243 0.807218 0.076 Uiso 0.165(7) 1 calc R . . A 2
H20D H 0.356105 0.800652 0.827021 0.076 Uiso 0.165(7) 1 calc R . . A 2
C21' C 0.2619(11) 0.8285(11) 0.7346(13) 0.0631(12) Uani 0.165(7) 1 d D . . A 2
H21C H 0.214840 0.848365 0.762003 0.076 Uiso 0.165(7) 1 calc R . . A 2
H21D H 0.262135 0.857787 0.687357 0.076 Uiso 0.165(7) 1 calc R . . A 2
C22' C 0.2441(13) 0.7474(12) 0.7151(14) 0.078(8) Uani 0.165(7) 1 d D . . A 2
H22D H 0.281295 0.731375 0.677444 0.118 Uiso 0.165(7) 1 calc GR . . A 2
H22E H 0.182575 0.741319 0.694255 0.118 Uiso 0.165(7) 1 calc GR . . A 2
H22F H 0.256789 0.716920 0.761054 0.118 Uiso 0.165(7) 1 calc GR . . A 2

loop_
_atom_site_aniso_label
_atom_site_aniso_U_11
_atom_site_aniso_U_22
_atom_site_aniso_U_33
_atom_site_aniso_U_23
_atom_site_aniso_U_13
_atom_site_aniso_U_12
V1 0.03374(17) 0.02735(17) 0.02719(16) 0.00007(12) 0.00127(12) 0.00154(12)
V2 0.03299(17) 0.02589(16) 0.02742(15) 0.00020(12) -0.00005(12) 0.00349(12)
V3 0.03540(17) 0.02482(16) 0.02723(16) -0.00249(12) -0.00097(12) 0.00121(12)
O1 0.0412(8) 0.0393(8) 0.0359(7) 0.0029(6) 0.0050(6) 0.0008(6)
O2 0.0382(7) 0.0365(8) 0.0387(7) 0.0024(6) -0.0011(6) 0.0072(6)
O3 0.0487(8) 0.0298(7) 0.0365(7) -0.0059(6) -0.0027(6) 0.0002(6)
O4 0.0313(6) 0.0325(7) 0.0323(7) 0.0018(5) 0.0029(5) 0.0033(5)
O5 0.0368(7) 0.0259(7) 0.0332(7) -0.0004(5) 0.0024(5) -0.0017(5)
O6 0.0369(7) 0.0304(7) 0.0271(6) 0.0030(5) -0.0010(5) 0.0027(5)
O7 0.0405(7) 0.0297(7) 0.0283(6) -0.0033(5) 0.0038(5) 0.0017(6)
O8 0.0347(7) 0.0290(7) 0.0315(6) -0.0023(5) -0.0054(5) 0.0010(5)
O9 0.0390(7) 0.0245(7) 0.0325(6) -0.0037(5) -0.0006(5) 0.0067(5)
O10 0.0328(9) 0.0229(9) 0.0254(8) -0.0010(7) -0.0006(7) 0.0013(7)
O11 0.0409(9) 0.0941(16) 0.0717(12) 0.0293(11) 0.0164(8) 0.0132(10)
O12 0.0457(9) 0.0658(12) 0.0584(10) -0.0098(9) 0.0005(8) -0.0038(8)
O13 0.0773(13) 0.0847(15) 0.0495(10) 0.0285(10) 0.0071(9) 0.0137(11)
O14 0.1093(18) 0.0715(14) 0.0531(11) -0.0113(10) 0.0377(11) 0.0099(12)
O15 0.0629(11) 0.0587(12) 0.0595(11) -0.0070(9) -0.0300(9) -0.0024(9)
O16 0.0976(15) 0.0317(9) 0.0543(10) 0.0014(7) 0.0099(9) 0.0199(9)
C1 0.0332(10) 0.0451(12) 0.0397(10) 0.0047(9) 0.0012(8) 0.0027(9)
C2 0.0433(12) 0.0721(18) 0.0480(13) 0.0072(12) 0.0113(10) 0.0081(12)
C3 0.0594(19) 0.127(4) 0.095(3) 0.044(2) 0.0108(17) 0.029(2)
C4 0.0445(11) 0.0277(10) 0.0415(11) 0.0026(8) 0.0023(9) -0.0022(8)
C5 0.0500(13) 0.0389(12) 0.0491(12) 0.0002(10) 0.0058(10) -0.0092(10)
C6 0.0478(15) 0.089(2) 0.091(2) -0.0084(19) -0.0045(15) -0.0054(15)
C7 0.0411(11) 0.0452(12) 0.0295(9) 0.0047(8) 0.0004(8) 0.0024(9)
C8 0.0575(15) 0.0666(18) 0.0524(14) 0.0252(13) -0.0019(12) -0.0024(13)
C9 0.148(4) 0.130(4) 0.0538(19) 0.020(2) 0.026(2) 0.046(3)
C10 0.0523(12) 0.0389(12) 0.0368(10) -0.0056(9) 0.0081(9) 0.0048(10)
C11 0.0839(19) 0.0525(15) 0.0399(12) -0.0056(11) 0.0176(12) 0.0072(14)
C12 0.141(4) 0.124(4) 0.068(2) -0.007(2) 0.060(2) 0.007(3)
C13 0.0368(10) 0.0382(11) 0.0401(11) -0.0039(9) -0.0066(8) 0.0009(9)
C14 0.0499(13) 0.0488(13) 0.0391(11) -0.0047(10) -0.0091(9) 0.0020(11)
C15 0.090(2) 0.062(2) 0.088(2) -0.0125(17) -0.0192(19) -0.0176(18)
C16 0.0480(11) 0.0297(10) 0.0337(9) -0.0045(8) 0.0040(8) 0.0092(9)
C17 0.0672(15) 0.0309(11) 0.0468(12) 0.0022(9) 0.0096(11) 0.0131(10)
C18 0.119(3) 0.0335(14) 0.0679(18) 0.0069(12) 0.0001(18) 0.0162(15)
N1 0.0482(10) 0.0399(10) 0.0408(9) -0.0130(8) 0.0061(8) 0.0009(8)
C19 0.0464(12) 0.0438(12) 0.0422(11) -0.0123(10) 0.0052(9) -0.0026(10)
C20 0.0604(16) 0.079(2) 0.0540(15) -0.0217(14) 0.0177(12) -0.0096(14)
C21 0.0486(16) 0.076(3) 0.066(2) -0.013(2) 0.0118(15) -0.0020(19)
C22 0.057(2) 0.213(8) 0.068(3) -0.005(4) 0.011(2) 0.008(3)
C23 0.0590(14) 0.0388(12) 0.0556(14) -0.0168(11) 0.0106(11) 0.0009(11)
C24 0.086(2) 0.0445(15) 0.0664(17) -0.0073(13) 0.0093(15) 0.0064(14)
C25 0.095(2) 0.0494(17) 0.088(2) -0.0011(16) 0.0125(19) 0.0106(16)
C26 0.139(4) 0.069(2) 0.106(3) 0.018(2) 0.006(3) 0.020(3)
C27 0.0490(12) 0.0395(12) 0.0406(11) -0.0136(9) 0.0064(9) 0.0008(9)
C28 0.0521(13) 0.0591(16) 0.0525(14) -0.0180(12) 0.0068(11) -0.0068(12)
C29 0.0524(14) 0.0601(17) 0.0553(14) -0.0083(12) 0.0083(11) -0.0008(12)
C30 0.089(2) 0.082(2) 0.069(2) 0.0089(17) 0.0160(17) 0.0082(19)
C31 0.0586(14) 0.0576(15) 0.0380(11) -0.0118(11) 0.0027(10) -0.0046(12)
C32 0.0695(17) 0.0603(17) 0.0493(14) -0.0029(12) -0.0004(12) -0.0004(14)
C33 0.074(2) 0.086(2) 0.0594(17) 0.0066(16) -0.0062(14) -0.0007(17)
C34 0.112(3) 0.097(3) 0.078(2) 0.025(2) -0.008(2) 0.013(2)
C20' 0.0604(16) 0.079(2) 0.0540(15) -0.0217(14) 0.0177(12) -0.0096(14)
C21' 0.0486(16) 0.076(3) 0.066(2) -0.013(2) 0.0118(15) -0.0020(19)
C22' 0.057(11) 0.087(16) 0.094(16) -0.044(14) 0.021(11) -0.004(10)

loop_
_atom_type_symbol
_atom_type_description
_atom_type_scat_dispersion_real
_atom_type_scat_dispersion_imag
_atom_type_scat_source
C C 0.0181 0.0091 'International Tables Vol C Tables 4.2.6.8 and 6.1.1.4'
H H 0.0000 0.0000 'International Tables Vol C Tables 4.2.6.8 and 6.1.1.4'
N N 0.0311 0.0180 'International Tables Vol C Tables 4.2.6.8 and 6.1.1.4'
O O 0.0492 0.0322 'International Tables Vol C Tables 4.2.6.8 and 6.1.1.4'
V V 0.0687 2.1097 'International Tables Vol C Tables 4.2.6.8 and 6.1.1.4'

loop_
_geom_angle_atom_site_label_1
_geom_angle_atom_site_label_2
_geom_angle_atom_site_label_3
_geom_angle
_geom_angle_site_symmetry_1
_geom_angle_site_symmetry_3
O1 V1 O4 98.92(7) . .
O1 V1 O5 99.13(7) . .
O1 V1 O6 99.61(7) . .
O1 V1 O7 99.93(7) . .
O1 V1 O10 178.86(6) . .
O4 V1 O10 80.74(4) . .
O5 V1 O4 88.69(6) . .
O5 V1 O6 89.23(6) . .
O5 V1 O10 79.79(4) . .
O6 V1 O4 161.46(6) . .
O6 V1 O10 80.75(4) . .
O7 V1 O4 88.09(6) . .
O7 V1 O5 160.94(6) . .
O7 V1 O6 87.88(6) . .
O7 V1 O10 81.15(4) . .
O2 V2 O4 99.19(7) . .
O2 V2 O6 100.11(7) . 3_666
O2 V2 O8 100.44(7) . .
O2 V2 O9 99.96(7) . 3_666
O2 V2 O10 179.38(6) . .
O4 V2 O10 80.42(4) . .
O6 V2 O4 160.61(5) 3_666 .
O6 V2 O10 80.26(4) 3_666 .
O8 V2 O4 90.76(6) . .
O8 V2 O6 87.59(6) . 3_666
O8 V2 O9 159.52(5) . 3_666
O8 V2 O10 80.05(4) . .
O9 V2 O4 87.72(6) 3_666 .
O9 V2 O6 87.12(6) 3_666 3_666
O9 V2 O10 79.56(4) 3_666 .
O3 V3 O5 100.06(7) . .
O3 V3 O7 98.04(7) . 3_666
O3 V3 O8 100.09(7) . .
O3 V3 O9 98.66(7) . .
O3 V3 O10 178.98(6) . .
O5 V3 O7 161.84(6) . 3_666
O5 V3 O8 88.16(6) . .
O5 V3 O9 88.06(6) . .
O5 V3 O10 80.47(4) . .
O7 V3 O10 81.45(4) 3_666 .
O8 V3 O7 87.27(6) . 3_666
O8 V3 O10 80.79(4) . .
O9 V3 O7 90.65(6) . 3_666
O9 V3 O8 161.24(5) . .
O9 V3 O10 80.47(4) . .
V2 O4 V1 108.76(6) . .
C1 O4 V1 118.69(12) . .
C1 O4 V2 121.09(12) . .
V3 O5 V1 109.32(6) . .
C4 O5 V1 118.37(12) . .
C4 O5 V3 119.44(12) . .
V2 O6 V1 109.01(6) 3_666 .
C7 O6 V1 120.25(12) . .
C7 O6 V2 115.91(12) . 3_666
V1 O7 V3 107.78(6) . 3_666
C10 O7 V1 121.05(13) . .
C10 O7 V3 120.06(13) . 3_666
V2 O8 V3 109.34(6) . .
C13 O8 V2 125.07(12) . .
C13 O8 V3 118.75(12) . .
V2 O9 V3 109.75(6) 3_666 .
C16 O9 V2 120.75(12) . 3_666
C16 O9 V3 124.18(12) . .
V1 O10 V1 179.999(12) . 3_666
V1 O10 V2 89.972(11) 3_666 .
V1 O10 V2 90.029(11) 3_666 3_666
V1 O10 V2 89.971(11) . 3_666
V1 O10 V2 90.028(11) . .
V2 O10 V2 180.0 . 3_666
V3 O10 V1 90.404(12) 3_666 3_666
V3 O10 V1 89.595(11) 3_666 .
V3 O10 V1 90.403(12) . .
V3 O10 V1 89.598(12) . 3_666
V3 O10 V2 90.187(11) 3_666 .
V3 O10 V2 90.188(11) . 3_666
V3 O10 V2 89.812(11) . .
V3 O10 V2 89.813(11) 3_666 3_666
V3 O10 V3 180.0 3_666 .
C3 O11 C2 113.3(3) . .
C5 O12 C6 111.4(2) . .
C9 O13 C8 113.8(3) . .
C12 O14 C11 112.7(3) . .
C15 O15 C14 112.2(2) . .
C18 O16 C17 113.1(2) . .
O4 C1 H1A 109.7 . .
O4 C1 H1B 109.7 . .
O4 C1 C2 109.82(18) . .
H1A C1 H1B 108.2 . .
C2 C1 H1A 109.7 . .
C2 C1 H1B 109.7 . .
O11 C2 C1 111.9(2) . .
O11 C2 H2A 109.2 . .
O11 C2 H2B 109.2 . .
C1 C2 H2A 109.2 . .
C1 C2 H2B 109.2 . .
H2A C2 H2B 107.9 . .
O11 C3 H3A 109.5 . .
O11 C3 H3B 109.5 . .
O11 C3 H3C 109.5 . .
H3A C3 H3B 109.5 . .
H3A C3 H3C 109.5 . .
H3B C3 H3C 109.5 . .
O5 C4 H4A 109.4 . .
O5 C4 H4B 109.4 . .
O5 C4 C5 110.96(18) . .
H4A C4 H4B 108.0 . .
C5 C4 H4A 109.4 . .
C5 C4 H4B 109.4 . .
O12 C5 C4 109.80(19) . .
O12 C5 H5A 109.7 . .
O12 C5 H5B 109.7 . .
C4 C5 H5A 109.7 . .
C4 C5 H5B 109.7 . .
H5A C5 H5B 108.2 . .
O12 C6 H6A 109.5 . .
O12 C6 H6B 109.5 . .
O12 C6 H6C 109.5 . .
H6A C6 H6B 109.5 . .
H6A C6 H6C 109.5 . .
H6B C6 H6C 109.5 . .
O6 C7 H7A 109.5 . .
O6 C7 H7B 109.5 . .
O6 C7 C8 110.84(19) . .
H7A C7 H7B 108.1 . .
C8 C7 H7A 109.5 . .
C8 C7 H7B 109.5 . .
O13 C8 C7 112.9(2) . .
O13 C8 H8A 109.0 . .
O13 C8 H8B 109.0 . .
C7 C8 H8A 109.0 . .
C7 C8 H8B 109.0 . .
H8A C8 H8B 107.8 . .
O13 C9 H9A 109.5 . .
O13 C9 H9B 109.5 . .
O13 C9 H9C 109.5 . .
H9A C9 H9B 109.5 . .
H9A C9 H9C 109.5 . .
H9B C9 H9C 109.5 . .
O7 C10 H10A 109.4 . .
O7 C10 H10B 109.4 . .
O7 C10 C11 111.10(19) . .
H10A C10 H10B 108.0 . .
C11 C10 H10A 109.4 . .
C11 C10 H10B 109.4 . .
O14 C11 C10 108.4(2) . .
O14 C11 H11A 110.0 . .
O14 C11 H11B 110.0 . .
C10 C11 H11A 110.0 . .
C10 C11 H11B 110.0 . .
H11A C11 H11B 108.4 . .
O14 C12 H12A 109.5 . .
O14 C12 H12B 109.5 . .
O14 C12 H12C 109.5 . .
H12A C12 H12B 109.5 . .
H12A C12 H12C 109.5 . .
H12B C12 H12C 109.5 . .
O8 C13 H13A 109.7 . .
O8 C13 H13B 109.7 . .
O8 C13 C14 109.88(18) . .
H13A C13 H13B 108.2 . .
C14 C13 H13A 109.7 . .
C14 C13 H13B 109.7 . .
O15 C14 C13 111.4(2) . .
O15 C14 H14A 109.4 . .
O15 C14 H14B 109.4 . .
C13 C14 H14A 109.4 . .
C13 C14 H14B 109.4 . .
H14A C14 H14B 108.0 . .
O15 C15 H15A 109.5 . .
O15 C15 H15B 109.5 . .
O15 C15 H15C 109.5 . .
H15A C15 H15B 109.5 . .
H15A C15 H15C 109.5 . .
H15B C15 H15C 109.5 . .
O9 C16 H16A 109.6 . .
O9 C16 H16B 109.6 . .
O9 C16 C17 110.41(17) . .
H16A C16 H16B 108.1 . .
C17 C16 H16A 109.6 . .
C17 C16 H16B 109.6 . .
O16 C17 C16 108.82(19) . .
O16 C17 H17A 109.9 . .
O16 C17 H17B 109.9 . .
C16 C17 H17A 109.9 . .
C16 C17 H17B 109.9 . .
H17A C17 H17B 108.3 . .
O16 C18 H18A 109.5 . .
O16 C18 H18B 109.5 . .
O16 C18 H18C 109.5 . .
H18A C18 H18B 109.5 . .
H18A C18 H18C 109.5 . .
H18B C18 H18C 109.5 . .
C19 N1 C27 105.51(16) . .
C23 N1 C19 111.21(18) . .
C23 N1 C27 111.37(19) . .
C23 N1 C31 106.20(18) . .
C31 N1 C19 111.20(19) . .
C31 N1 C27 111.45(18) . .
N1 C19 H19A 108.1 . .
N1 C19 H19B 108.1 . .
N1 C19 H19C 108.1 . .
N1 C19 H19D 108.1 . .
H19A C19 H19B 107.3 . .
H19C C19 H19D 107.3 . .
C20 C19 N1 116.83(19) . .
C20 C19 H19A 108.1 . .
C20 C19 H19B 108.1 . .
C20' C19 N1 116.83(19) . .
C20' C19 H19C 108.1 . .
C20' C19 H19D 108.1 . .
C19 C20 H20A 109.6 . .
C19 C20 H20B 109.6 . .
C19 C20 C21 110.3(2) . .
H20A C20 H20B 108.1 . .
C21 C20 H20A 109.6 . .
C21 C20 H20B 109.6 . .
C20 C21 H21A 108.9 . .
C20 C21 H21B 108.9 . .
H21A C21 H21B 107.8 . .
C22 C21 C20 113.2(4) . .
C22 C21 H21A 108.9 . .
C22 C21 H21B 108.9 . .
C21 C22 H22A 109.5 . .
C21 C22 H22B 109.5 . .
C21 C22 H22C 109.5 . .
H22A C22 H22B 109.5 . .
H22A C22 H22C 109.5 . .
H22B C22 H22C 109.5 . .
N1 C23 H23A 108.3 . .
N1 C23 H23B 108.3 . .
H23A C23 H23B 107.4 . .
C24 C23 N1 116.1(2) . .
C24 C23 H23A 108.3 . .
C24 C23 H23B 108.3 . .
C23 C24 H24A 109.6 . .
C23 C24 H24B 109.6 . .
C23 C24 C25 110.3(3) . .
H24A C24 H24B 108.1 . .
C25 C24 H24A 109.6 . .
C25 C24 H24B 109.6 . .
C24 C25 H25A 108.7 . .
C24 C25 H25B 108.7 . .
H25A C25 H25B 107.6 . .
C26 C25 C24 114.3(3) . .
C26 C25 H25A 108.7 . .
C26 C25 H25B 108.7 . .
C25 C26 H26A 109.5 . .
C25 C26 H26B 109.5 . .
C25 C26 H26C 109.5 . .
H26A C26 H26B 109.5 . .
H26A C26 H26C 109.5 . .
H26B C26 H26C 109.5 . .
N1 C27 H27A 108.4 . .
N1 C27 H27B 108.4 . .
H27A C27 H27B 107.5 . .
C28 C27 N1 115.31(18) . .
C28 C27 H27A 108.4 . .
C28 C27 H27B 108.4 . .
C27 C28 H28A 109.7 . .
C27 C28 H28B 109.7 . .
C27 C28 C29 109.9(2) . .
H28A C28 H28B 108.2 . .
C29 C28 H28A 109.7 . .
C29 C28 H28B 109.7 . .
C28 C29 H29A 108.8 . .
C28 C29 H29B 108.8 . .
H29A C29 H29B 107.7 . .
C30 C29 C28 113.7(3) . .
C30 C29 H29A 108.8 . .
C30 C29 H29B 108.8 . .
C29 C30 H30A 109.5 . .
C29 C30 H30B 109.5 . .
C29 C30 H30C 109.5 . .
H30A C30 H30B 109.5 . .
H30A C30 H30C 109.5 . .
H30B C30 H30C 109.5 . .
N1 C31 H31A 108.2 . .
N1 C31 H31B 108.2 . .
H31A C31 H31B 107.3 . .
C32 C31 N1 116.4(2) . .
C32 C31 H31A 108.2 . .
C32 C31 H31B 108.2 . .
C31 C32 H32A 109.6 . .
C31 C32 H32B 109.6 . .
C31 C32 C33 110.3(2) . .
H32A C32 H32B 108.1 . .
C33 C32 H32A 109.6 . .
C33 C32 H32B 109.6 . .
C32 C33 H33A 109.1 . .
C32 C33 H33B 109.1 . .
H33A C33 H33B 107.8 . .
C34 C33 C32 112.7(3) . .
C34 C33 H33A 109.1 . .
C34 C33 H33B 109.1 . .
C33 C34 H34A 109.5 . .
C33 C34 H34B 109.5 . .
C33 C34 H34C 109.5 . .
H34A C34 H34B 109.5 . .
H34A C34 H34C 109.5 . .
H34B C34 H34C 109.5 . .
C19 C20' H20C 109.9 . .
C19 C20' H20D 109.9 . .
C19 C20' C21' 108.7(9) . .
H20C C20' H20D 108.3 . .
C21' C20' H20C 109.9 . .
C21' C20' H20D 109.9 . .
C20' C21' H21C 109.5 . .
C20' C21' H21D 109.5 . .
H21C C21' H21D 108.1 . .
C22' C21' C20' 110.7(15) . .
C22' C21' H21C 109.5 . .
C22' C21' H21D 109.5 . .
C21' C22' H22D 109.5 . .
C21' C22' H22E 109.5 . .
C21' C22' H22F 109.5 . .
H22D C22' H22E 109.5 . .
H22D C22' H22F 109.5 . .
H22E C22' H22F 109.5 . .

loop_
_geom_bond_atom_site_label_1
_geom_bond_atom_site_label_2
_geom_bond_distance
_geom_bond_site_symmetry_2
V1 O1 1.6058(15) .
V1 O4 2.0283(13) .
V1 O5 2.0111(14) .
V1 O6 2.0201(13) .
V1 O7 2.0071(14) .
V1 O10 2.3149(3) .
V2 O2 1.6051(14) .
V2 O4 2.0184(14) .
V2 O6 2.0184(14) 3_666
V2 O8 1.9984(14) .
V2 O9 2.0041(13) 3_666
V2 O10 2.3362(3) .
V3 O3 1.6060(14) .
V3 O5 2.0002(14) .
V3 O7 2.0148(14) 3_666
V3 O8 2.0105(14) .
V3 O9 2.0078(13) .
V3 O10 2.2965(3) .
O4 C1 1.418(2) .
O5 C4 1.422(2) .
O6 C7 1.417(2) .
O7 C10 1.417(2) .
O8 C13 1.416(2) .
O9 C16 1.408(2) .
O11 C2 1.415(3) .
O11 C3 1.408(4) .
O12 C5 1.404(3) .
O12 C6 1.411(4) .
O13 C8 1.425(3) .
O13 C9 1.414(5) .
O14 C11 1.416(3) .
O14 C12 1.395(4) .
O15 C14 1.430(3) .
O15 C15 1.417(4) .
O16 C17 1.406(3) .
O16 C18 1.404(3) .
C1 H1A 0.9700 .
C1 H1B 0.9700 .
C1 C2 1.511(3) .
C2 H2A 0.9700 .
C2 H2B 0.9700 .
C3 H3A 0.9600 .
C3 H3B 0.9600 .
C3 H3C 0.9600 .
C4 H4A 0.9700 .
C4 H4B 0.9700 .
C4 C5 1.496(3) .
C5 H5A 0.9700 .
C5 H5B 0.9700 .
C6 H6A 0.9600 .
C6 H6B 0.9600 .
C6 H6C 0.9600 .
C7 H7A 0.9700 .
C7 H7B 0.9700 .
C7 C8 1.498(3) .
C8 H8A 0.9700 .
C8 H8B 0.9700 .
C9 H9A 0.9600 .
C9 H9B 0.9600 .
C9 H9C 0.9600 .
C10 H10A 0.9700 .
C10 H10B 0.9700 .
C10 C11 1.496(3) .
C11 H11A 0.9700 .
C11 H11B 0.9700 .
C12 H12A 0.9600 .
C12 H12B 0.9600 .
C12 H12C 0.9600 .
C13 H13A 0.9700 .
C13 H13B 0.9700 .
C13 C14 1.509(3) .
C14 H14A 0.9700 .
C14 H14B 0.9700 .
C15 H15A 0.9600 .
C15 H15B 0.9600 .
C15 H15C 0.9600 .
C16 H16A 0.9700 .
C16 H16B 0.9700 .
C16 C17 1.501(3) .
C17 H17A 0.9700 .
C17 H17B 0.9700 .
C18 H18A 0.9600 .
C18 H18B 0.9600 .
C18 H18C 0.9600 .
N1 C19 1.521(3) .
N1 C23 1.515(3) .
N1 C27 1.521(3) .
N1 C31 1.520(3) .
C19 H19A 0.9700 .
C19 H19B 0.9700 .
C19 H19C 0.9700 .
C19 H19D 0.9700 .
C19 C20 1.514(3) .
C19 C20' 1.514(3) .
C20 H20A 0.9700 .
C20 H20B 0.9700 .
C20 C21 1.536(5) .
C21 H21A 0.9700 .
C21 H21B 0.9700 .
C21 C22 1.487(6) .
C22 H22A 0.9600 .
C22 H22B 0.9600 .
C22 H22C 0.9600 .
C23 H23A 0.9700 .
C23 H23B 0.9700 .
C23 C24 1.497(4) .
C24 H24A 0.9700 .
C24 H24B 0.9700 .
C24 C25 1.517(4) .
C25 H25A 0.9700 .
C25 H25B 0.9700 .
C25 C26 1.466(5) .
C26 H26A 0.9600 .
C26 H26B 0.9600 .
C26 H26C 0.9600 .
C27 H27A 0.9700 .
C27 H27B 0.9700 .
C27 C28 1.516(3) .
C28 H28A 0.9700 .
C28 H28B 0.9700 .
C28 C29 1.524(4) .
C29 H29A 0.9700 .
C29 H29B 0.9700 .
C29 C30 1.481(4) .
C30 H30A 0.9600 .
C30 H30B 0.9600 .
C30 H30C 0.9600 .
C31 H31A 0.9700 .
C31 H31B 0.9700 .
C31 C32 1.510(4) .
C32 H32A 0.9700 .
C32 H32B 0.9700 .
C32 C33 1.530(4) .
C33 H33A 0.9700 .
C33 H33B 0.9700 .
C33 C34 1.502(5) .
C34 H34A 0.9600 .
C34 H34B 0.9600 .
C34 H34C 0.9600 .
C20' H20C 0.9700 .
C20' H20D 0.9700 .
C20' C21' 1.522(15) .
C21' H21C 0.9700 .
C21' H21D 0.9700 .
C21' C22' 1.477(17) .
C22' H22D 0.9600 .
C22' H22E 0.9600 .
C22' H22F 0.9600 .

loop_
_geom_torsion_atom_site_label_1
_geom_torsion_atom_site_label_2
_geom_torsion_atom_site_label_3
_geom_torsion_atom_site_label_4
_geom_torsion
_geom_torsion_site_symmetry_1
V1 O4 C1 C2 -81.6(2) .
V1 O5 C4 C5 -88.02(18) .
V1 O6 C7 C8 -79.8(2) .
V1 O7 C10 C11 -82.3(2) .
V2 O4 C1 C2 139.11(16) .
V2 O6 C7 C8 145.61(18) 3_666
V2 O8 C13 C14 -129.10(16) .
V2 O9 C16 C17 -91.8(2) 3_666
V3 O5 C4 C5 134.54(15) .
V3 O7 C10 C11 138.23(18) 3_666
V3 O8 C13 C14 83.1(2) .
V3 O9 C16 C17 116.65(17) .
O4 C1 C2 O11 176.9(2) .
O5 C4 C5 O12 -71.1(2) .
O6 C7 C8 O13 -173.1(2) .
O7 C10 C11 O14 -175.9(2) .
O8 C13 C14 O15 -178.39(18) .
O9 C16 C17 O16 -170.72(19) .
C3 O11 C2 C1 91.6(3) .
C6 O12 C5 C4 172.1(2) .
C9 O13 C8 C7 -73.3(4) .
C12 O14 C11 C10 -170.3(3) .
C15 O15 C14 C13 84.3(3) .
C18 O16 C17 C16 -179.1(2) .
N1 C19 C20 C21 -176.9(3) .
N1 C19 C20' C21' 154.0(9) .
N1 C23 C24 C25 169.4(3) .
N1 C27 C28 C29 -178.9(2) .
N1 C31 C32 C33 174.4(2) .
C19 N1 C23 C24 -58.9(3) .
C19 N1 C27 C28 -176.2(2) .
C19 N1 C31 C32 57.8(3) .
C19 C20 C21 C22 -66.8(5) .
C19 C20' C21' C22' 72.7(18) .
C23 N1 C19 C20 -56.4(3) .
C23 N1 C19 C20' -56.4(3) .
C23 N1 C27 C28 63.0(3) .
C23 N1 C31 C32 179.0(2) .
C23 C24 C25 C26 177.4(4) .
C27 N1 C19 C20 -177.3(2) .
C27 N1 C19 C20' -177.3(2) .
C27 N1 C23 C24 58.5(3) .
C27 N1 C31 C32 -59.6(3) .
C27 C28 C29 C30 73.8(3) .
C31 N1 C19 C20 61.8(3) .
C31 N1 C19 C20' 61.8(3) .
C31 N1 C23 C24 -180.0(2) .
C31 N1 C27 C28 -55.4(3) .
C31 C32 C33 C34 179.3(3) .
